data_1567513
loop_
_publ_author_name
'Kurosawa, Miki B.'
'Kato, Kenta'
'Muto, Kei'
'Yamaguchi, Junichiro'

_publ_section_references
;
Dolomanov, O.V., Bourhis, L.J., Gildea, R.J, Howard, J.A.K. & Puschmann, H.
 (2009), J. Appl. Cryst. 42, 339-341.

Sheldrick, G.M. (2015). Acta Cryst. A71, 3-8.

Sheldrick, G.M. (2015). Acta Cryst. C71, 3-8.
;
_publ_section_title
;
 Unified Synthesis of Multiply Arylated Alkanes by Catalytic Deoxygenative
 Transformation of Diarylketones
;
_journal_name_full 'Chemical Science'
_journal_paper_doi 10.1039/D2SC03720C
_journal_year 2022
_chemical_formula_moiety 'C13 H11'
_chemical_formula_sum 'C13 H11'
_chemical_formula_weight 167.22
_space_group_crystal_system monoclinic
_space_group_IT_number 15
_space_group_name_Hall '-C 2yc'
_space_group_name_H-M_alt 'C 1 2/c 1'
_atom_sites_solution_hydrogens geom
_atom_sites_solution_primary dual
_audit_creation_date 2021-11-09
_audit_creation_method
;
Olex2 1.2
(compiled 2018.05.29 svn.r3508 for OlexSys, GUI svn.r5506)
;
_audit_update_record
;
2022-03-16 deposited with the CCDC.	2022-08-22 downloaded from the CCDC.
;
_cell_angle_alpha 90
_cell_angle_beta 91.211(7)
_cell_angle_gamma 90
_cell_formula_units_Z 8
_cell_length_a 17.661(3)
_cell_length_b 5.8999(12)
_cell_length_c 17.598(3)
_cell_measurement_reflns_used 4763
_cell_measurement_temperature 173(2)
_cell_measurement_theta_max 136.38
_cell_measurement_theta_min 10.02
_cell_volume 1833.3(6)
_computing_cell_refinement 'Rigaku RAPID-AUTO'
_computing_data_collection 'Rigaku RAPID-AUTO'
_computing_data_reduction 'Rigaku RAPID-AUTO'
_computing_molecular_graphics 'Olex2 (Dolomanov et al., 2009)'
_computing_publication_material 'Olex2 (Dolomanov et al., 2009)'
_computing_structure_refinement 'ShelXL (Sheldrick, 2015)'
_computing_structure_solution 'ShelXT (Sheldrick, 2015)'
_diffrn_ambient_temperature 173.15
_diffrn_detector_area_resol_mean 10
_diffrn_detector_type 'Rigaku IP'
_diffrn_measured_fraction_theta_full 0.999
_diffrn_measured_fraction_theta_max 0.998
_diffrn_measurement_device 'four-circle diffractometer'
_diffrn_measurement_device_type 'Rigaku R-AXIS SPIDER IP'
_diffrn_measurement_method '\w scans'
_diffrn_radiation_type CuK\a
_diffrn_radiation_wavelength 1.5418
_diffrn_reflns_av_R_equivalents 0.0393
_diffrn_reflns_av_unetI/netI 0.0351
_diffrn_reflns_Laue_measured_fraction_full 0.999
_diffrn_reflns_Laue_measured_fraction_max 0.998
_diffrn_reflns_limit_h_max 21
_diffrn_reflns_limit_h_min -21
_diffrn_reflns_limit_k_max 6
_diffrn_reflns_limit_k_min -7
_diffrn_reflns_limit_l_max 21
_diffrn_reflns_limit_l_min -20
_diffrn_reflns_number 9136
_diffrn_reflns_point_group_measured_fraction_full 0.999
_diffrn_reflns_point_group_measured_fraction_max 0.998
_diffrn_reflns_theta_full 67.680
_diffrn_reflns_theta_max 68.184
_diffrn_reflns_theta_min 5.009
_exptl_absorpt_coefficient_mu 0.513
_exptl_absorpt_correction_T_max 1.0000
_exptl_absorpt_correction_T_min 0.8221
_exptl_absorpt_correction_type multi-scan
_exptl_absorpt_process_details 'JABSCOR (Rigaku, 1995)'
_exptl_crystal_colour colourless
_exptl_crystal_colour_primary colourless
_exptl_crystal_density_diffrn 1.212
_exptl_crystal_description block
_exptl_crystal_F_000 712
_exptl_crystal_recrystallization_method 'Vapour deposition'
_exptl_crystal_size_max 0.1
_exptl_crystal_size_mid 0.1
_exptl_crystal_size_min 0.1
_refine_diff_density_max 0.176
_refine_diff_density_min -0.231
_refine_diff_density_rms 0.057
_refine_ls_extinction_method none
_refine_ls_goodness_of_fit_ref 1.166
_refine_ls_hydrogen_treatment constr
_refine_ls_matrix_type full
_refine_ls_number_parameters 236
_refine_ls_number_reflns 1672
_refine_ls_number_restraints 31
_refine_ls_restrained_S_all 1.163
_refine_ls_R_factor_all 0.0654
_refine_ls_R_factor_gt 0.0486
_refine_ls_shift/su_max 0.000
_refine_ls_shift/su_mean 0.000
_refine_ls_structure_factor_coef Fsqd
_refine_ls_weighting_details 'w=1/[\s^2^(Fo^2^)+(0.0522P)^2^+0.5525P] where P=(Fo^2^+2Fc^2^)/3'
_refine_ls_weighting_scheme calc
_refine_ls_wR_factor_gt 0.1138
_refine_ls_wR_factor_ref 0.1283
_reflns_Friedel_coverage 0.000
_reflns_number_gt 1252
_reflns_number_total 1672
_reflns_threshold_expression 'I > 2\s(I)'
_cod_data_source_file d2sc03720c2.cif
_cod_data_source_block 3A
_cod_original_cell_volume 1833.4(6)
_cod_database_code 1567513
_shelx_shelxl_version_number 2018/3
_shelx_space_group_comment
;
The symmetry employed for this shelxl refinement is uniquely defined
by the following loop, which should always be used as a source of
symmetry information in preference to the above space-group names.
They are only intended as comments.
;
_olex2_refinement_description
;
1. Fixed Uiso
 At 1.2 times of:
  All C(H) groups
2. Restrained distances
 C4-C5 \\sim C26-C25
 with sigma of 0.02
 C4-C3 \\sim C26-C27
 with sigma of 0.02
 C8-C2 \\sim C16-C22
 with sigma of 0.04
 C5-C6 \\sim C25-C24
 with sigma of 0.02
 C3-C2 \\sim C27-C22
 with sigma of 0.02
 C14-C1 \\sim C17-C15
 with sigma of 0.04
 C13-C14 \\sim C18-C17
 with sigma of 0.02
 C13-C12 \\sim C18-C19
 with sigma of 0.02
 C14-C8 \\sim C17-C16
 with sigma of 0.02
 C8-C10 \\sim C16-C21
 with sigma of 0.02
 C8-C1 \\sim C16-C15
 with sigma of 0.02
 C14-C12 \\sim C17-C19
 with sigma of 0.04
 C12-C10 \\sim C19-C21
 with sigma of 0.04
 C12-C11 \\sim C19-C20
 with sigma of 0.02
 C2-C6 \\sim C22-C24
 with sigma of 0.04
 C2-C7 \\sim C22-C23
 with sigma of 0.02
 C2-C1 \\sim C22-C15
 with sigma of 0.02
 C6-C7 \\sim C24-C23
 with sigma of 0.02
 C11-C10 \\sim C20-C21
 with sigma of 0.02
 C14-C10 \\sim C17-C21
 with sigma of 0.04
 C8-C11 \\sim C16-C20
 with sigma of 0.04
 C4-C2 \\sim C26-C22
 with sigma of 0.04
 C4-C6 \\sim C26-C24
 with sigma of 0.04
 C5-C3 \\sim C25-C27
 with sigma of 0.04
 C7-C1 \\sim C23-C15
 with sigma of 0.04
 C5-C7 \\sim C25-C23
 with sigma of 0.04
 C10-C1 \\sim C21-C15
 with sigma of 0.04
 C3-C7 \\sim C27-C23
 with sigma of 0.04
 C3-C1 \\sim C27-C15
 with sigma of 0.04
 C13-C8 \\sim C18-C16
 with sigma of 0.04
 C13-C11 \\sim C18-C20
 with sigma of 0.04
3. Others
 Sof(C15)=Sof(H15)=Sof(C26)=Sof(H26)=Sof(C25)=Sof(H25)=Sof(C27)=Sof(H27)=
 Sof(C24)=Sof(H24)=Sof(C22)=Sof(C23)=Sof(H23)=Sof(C16)=Sof(C17)=Sof(H17)=
 Sof(C21)=Sof(H21)=Sof(C18)=Sof(H18)=Sof(C20)=Sof(H20)=Sof(C19)=Sof(H19)=1-
 FVAR(1)
 Sof(C4)=Sof(H4)=Sof(C5)=Sof(H5)=Sof(C3)=Sof(H3)=Sof(C13)=Sof(H13)=Sof(C14)=
 Sof(H14)=Sof(C8)=Sof(C12)=Sof(H12)=Sof(C2)=Sof(C6)=Sof(H6)=Sof(C11)=Sof(H11)=
 Sof(C7)=Sof(H7)=Sof(C10)=Sof(H10)=Sof(C1)=Sof(H1)=FVAR(1)
4.a Ternary CH refined with riding coordinates:
 C1(H1), C15(H15)
4.b Aromatic/amide H refined with riding coordinates:
 C4(H4), C5(H5), C3(H3), C13(H13), C14(H14), C12(H12), C6(H6), C11(H11),
 C7(H7), C10(H10), C26(H26), C25(H25), C27(H27), C24(H24), C23(H23), C17(H17),
 C21(H21), C18(H18), C20(H20), C19(H19)
;
_olex2_submission_special_instructions 'No special instructions were received'

loop_
_space_group_symop_operation_xyz
'x, y, z'
'-x, y, -z+1/2'
'x+1/2, y+1/2, z'
'-x+1/2, y+1/2, -z+1/2'
'-x, -y, -z'
'x, -y, z-1/2'
'-x+1/2, -y+1/2, -z'
'x+1/2, -y+1/2, z-1/2'

loop_
_atom_site_label
_atom_site_type_symbol
_atom_site_fract_x
_atom_site_fract_y
_atom_site_fract_z
_atom_site_U_iso_or_equiv
_atom_site_adp_type
_atom_site_occupancy
_atom_site_site_symmetry_order
_atom_site_calc_flag
_atom_site_refinement_flags_posn
_atom_site_refinement_flags_adp
_atom_site_refinement_flags_occupancy
_atom_site_disorder_assembly
_atom_site_disorder_group
C4 C 0.7175(7) 0.4686(16) 0.6833(7) 0.050(5) Uani 0.493(7) 1 d D . P A -1
H4 H 0.747918 0.597697 0.694305 0.060 Uiso 0.493(7) 1 calc R . P A -1
C5 C 0.7484(6) 0.2839(14) 0.6439(8) 0.0271(16) Uani 0.493(7) 1 d D . P A -1
H5 H 0.799500 0.284273 0.628239 0.033 Uiso 0.493(7) 1 calc R . P A -1
C3 C 0.6433(7) 0.4633(19) 0.7060(9) 0.042(3) Uani 0.493(7) 1 d D . P A -1
H3 H 0.623369 0.591495 0.731425 0.050 Uiso 0.493(7) 1 calc R . P A -1
C13 C 0.3649(10) 0.228(2) 0.5564(8) 0.054(5) Uani 0.493(7) 1 d D . P A -1
H13 H 0.328911 0.119219 0.538699 0.065 Uiso 0.493(7) 1 calc R . P A -1
C14 C 0.4085(14) 0.181(3) 0.6212(12) 0.045(3) Uani 0.493(7) 1 d D . P A -1
H14 H 0.399935 0.043558 0.647792 0.054 Uiso 0.493(7) 1 calc R . P A -1
C8 C 0.4638(5) 0.3278(14) 0.6482(5) 0.0310(17) Uani 0.493(7) 1 d D . P A -1
C12 C 0.3729(11) 0.427(2) 0.5176(9) 0.044(3) Uani 0.493(7) 1 d D . P A -1
H12 H 0.343924 0.458859 0.472852 0.053 Uiso 0.493(7) 1 calc R . P A -1
C2 C 0.5971(4) 0.2790(12) 0.6932(6) 0.0321(16) Uani 0.493(7) 1 d D . P A -1
C6 C 0.7011(7) 0.102(3) 0.6290(12) 0.040(2) Uani 0.493(7) 1 d D . P A -1
H6 H 0.719929 -0.024066 0.601846 0.048 Uiso 0.493(7) 1 calc R . P A -1
C11 C 0.4255(8) 0.580(2) 0.5469(8) 0.043(3) Uani 0.493(7) 1 d D . P A -1
H11 H 0.432142 0.720930 0.521752 0.052 Uiso 0.493(7) 1 calc R . P A -1
C7 C 0.6278(5) 0.1003(15) 0.6526(5) 0.0346(17) Uani 0.493(7) 1 d D . P A -1
H7 H 0.596879 -0.027207 0.640777 0.042 Uiso 0.493(7) 1 calc R . P A -1
C10 C 0.4686(6) 0.5340(15) 0.6118(5) 0.0375(18) Uani 0.493(7) 1 d D . P A -1
H10 H 0.502037 0.646568 0.631608 0.045 Uiso 0.493(7) 1 calc R . P A -1
C1 C 0.51405(19) 0.2713(9) 0.71705(17) 0.0323(11) Uani 0.493(7) 1 d D . P A -1
H1 H 0.502819 0.110952 0.731404 0.039 Uiso 0.493(7) 1 calc R . P A -1
C15 C 0.49245(18) 0.4209(9) 0.78494(18) 0.0337(11) Uani 0.507(7) 1 d D . P A -1
H15 H 0.492821 0.581675 0.766926 0.040 Uiso 0.507(7) 1 calc R . P A -1
C26 C 0.2793(5) 0.4778(17) 0.8148(6) 0.037(4) Uani 0.507(7) 1 d D . P A -1
H26 H 0.239843 0.584821 0.806220 0.045 Uiso 0.507(7) 1 calc R . P A -1
C25 C 0.2662(7) 0.276(2) 0.8506(9) 0.054(3) Uani 0.507(7) 1 d D . P A -1
H25 H 0.215959 0.245310 0.865957 0.065 Uiso 0.507(7) 1 calc R . P A -1
C27 C 0.3540(5) 0.5206(19) 0.7910(8) 0.0310(19) Uani 0.507(7) 1 d D . P A -1
H27 H 0.364953 0.655083 0.763671 0.037 Uiso 0.507(7) 1 calc R . P A -1
C24 C 0.3205(6) 0.116(2) 0.8659(11) 0.039(2) Uani 0.507(7) 1 d D . P A -1
H24 H 0.308923 -0.022278 0.890842 0.046 Uiso 0.507(7) 1 calc R . P A -1
C22 C 0.4112(4) 0.3664(12) 0.8076(5) 0.0300(15) Uani 0.507(7) 1 d D . P A -1
C23 C 0.3932(5) 0.1662(13) 0.8430(5) 0.0358(17) Uani 0.507(7) 1 d D . P A -1
H23 H 0.432191 0.058032 0.852199 0.043 Uiso 0.507(7) 1 calc R . P A -1
C16 C 0.5455(5) 0.4078(14) 0.8547(5) 0.0326(18) Uani 0.507(7) 1 d D . P A -1
C17 C 0.5864(12) 0.214(3) 0.8735(10) 0.044(3) Uani 0.507(7) 1 d D . P A -1
H17 H 0.582791 0.082913 0.842269 0.053 Uiso 0.507(7) 1 calc R . P A -1
C21 C 0.5469(5) 0.5896(16) 0.9055(5) 0.0397(19) Uani 0.507(7) 1 d D . P A -1
H21 H 0.514975 0.716140 0.895533 0.048 Uiso 0.507(7) 1 calc R . P A -1
C18 C 0.6324(9) 0.2140(17) 0.9382(8) 0.047(4) Uani 0.507(7) 1 d D . P A -1
H18 H 0.662052 0.084142 0.950499 0.056 Uiso 0.507(7) 1 calc R . P A -1
C20 C 0.5925(8) 0.591(2) 0.9687(9) 0.047(2) Uani 0.507(7) 1 d D . P A -1
H20 H 0.594900 0.719972 1.001236 0.056 Uiso 0.507(7) 1 calc R . P A -1
C19 C 0.6354(12) 0.399(3) 0.9841(10) 0.058(4) Uani 0.507(7) 1 d D . P A -1
H19 H 0.667667 0.397261 1.027988 0.070 Uiso 0.507(7) 1 calc R . P A -1

loop_
_atom_site_aniso_label
_atom_site_aniso_U_11
_atom_site_aniso_U_22
_atom_site_aniso_U_33
_atom_site_aniso_U_23
_atom_site_aniso_U_13
_atom_site_aniso_U_12
C4 0.066(9) 0.029(5) 0.055(7) 0.009(4) -0.014(5) -0.015(5)
C5 0.017(3) 0.030(3) 0.034(3) 0.003(2) 0.000(2) 0.002(2)
C3 0.058(6) 0.037(5) 0.032(3) -0.010(3) 0.007(3) 0.007(3)
C13 0.039(6) 0.099(10) 0.024(5) 0.000(5) -0.017(4) -0.002(6)
C14 0.035(5) 0.058(5) 0.041(5) -0.005(4) -0.011(4) -0.016(4)
C8 0.025(3) 0.038(4) 0.029(2) 0.003(3) 0.0016(18) 0.007(3)
C12 0.046(7) 0.057(6) 0.029(5) 0.017(4) -0.001(4) 0.010(4)
C2 0.030(3) 0.030(4) 0.036(3) 0.002(4) 0.001(2) 0.003(3)
C6 0.028(6) 0.049(4) 0.043(4) -0.001(3) 0.000(5) 0.003(4)
C11 0.042(6) 0.049(4) 0.038(6) 0.011(3) -0.003(4) 0.008(4)
C7 0.032(5) 0.036(4) 0.036(2) -0.011(3) 0.003(3) 0.011(3)
C10 0.047(4) 0.048(5) 0.017(4) 0.004(3) -0.007(3) -0.001(3)
C1 0.035(2) 0.032(3) 0.0295(16) -0.0015(15) -0.0031(13) 0.0017(17)
C15 0.0331(19) 0.033(3) 0.0350(16) -0.0002(15) 0.0010(14) -0.0017(17)
C26 0.013(4) 0.072(8) 0.028(5) 0.006(4) 0.005(3) 0.001(4)
C25 0.021(5) 0.096(7) 0.045(4) -0.011(4) 0.006(3) -0.005(3)
C27 0.021(3) 0.039(5) 0.032(3) 0.006(3) -0.008(2) 0.004(2)
C24 0.031(7) 0.044(3) 0.041(3) 0.004(2) 0.005(6) -0.007(4)
C22 0.030(3) 0.034(4) 0.026(2) 0.000(3) -0.0055(17) 0.004(3)
C23 0.026(4) 0.037(5) 0.045(3) 0.006(3) 0.006(3) -0.002(3)
C16 0.027(3) 0.043(5) 0.028(3) -0.001(4) -0.0024(19) -0.009(3)
C17 0.040(8) 0.058(6) 0.033(5) -0.013(5) -0.003(4) -0.003(4)
C21 0.044(4) 0.045(4) 0.030(5) -0.014(3) -0.005(3) 0.007(3)
C18 0.049(8) 0.035(4) 0.056(9) 0.001(4) 0.000(6) 0.014(4)
C20 0.050(7) 0.051(4) 0.040(5) -0.009(3) 0.000(4) -0.017(4)
C19 0.037(4) 0.094(9) 0.043(6) 0.013(5) -0.010(4) -0.003(5)

loop_
_atom_type_symbol
_atom_type_description
_atom_type_scat_dispersion_real
_atom_type_scat_dispersion_imag
_atom_type_scat_source
C C 0.0181 0.0091 'International Tables Vol C Tables 4.2.6.8 and 6.1.1.4'
H H 0.0000 0.0000 'International Tables Vol C Tables 4.2.6.8 and 6.1.1.4'

loop_
_geom_angle_atom_site_label_1
_geom_angle_atom_site_label_2
_geom_angle_atom_site_label_3
_geom_angle
_geom_angle_site_symmetry_1
_geom_angle_site_symmetry_3
_geom_angle_publ_flag
C5 C4 H4 119.8 . . ?
C3 C4 H4 119.8 . . ?
C3 C4 C5 120.4(9) . . ?
C4 C5 H5 121.5 . . ?
C6 C5 C4 117.1(9) . . ?
C6 C5 H5 121.5 . . ?
C4 C3 H3 118.8 . . ?
C2 C3 C4 122.4(9) . . ?
C2 C3 H3 118.8 . . ?
C14 C13 H13 119.4 . . ?
C12 C13 H13 119.4 . . ?
C12 C13 C14 121.2(10) . . ?
C13 C14 H14 118.9 . . ?
C8 C14 C13 122.2(11) . . ?
C8 C14 H14 118.9 . . ?
C14 C8 C1 122.2(8) . . ?
C10 C8 C14 116.3(8) . . ?
C10 C8 C1 121.5(7) . . ?
C13 C12 H12 121.6 . . ?
C13 C12 C11 116.8(9) . . ?
C11 C12 H12 121.6 . . ?
C3 C2 C7 116.5(8) . . ?
C3 C2 C1 123.1(8) . . ?
C7 C2 C1 120.3(7) . . ?
C5 C6 H6 119.3 . . ?
C7 C6 C5 121.5(11) . . ?
C7 C6 H6 119.3 . . ?
C12 C11 H11 119.0 . . ?
C10 C11 C12 122.0(9) . . ?
C10 C11 H11 119.0 . . ?
C2 C7 H7 118.9 . . ?
C6 C7 C2 122.1(10) . . ?
C6 C7 H7 118.9 . . ?
C8 C10 C11 121.2(9) . . ?
C8 C10 H10 119.4 . . ?
C11 C10 H10 119.4 . . ?
C8 C1 C2 108.7(6) . . ?
C8 C1 H1 107.0 . . ?
C8 C1 C15 110.0(4) . . ?
C2 C1 H1 107.0 . . ?
C2 C1 C15 116.7(4) . . ?
C15 C1 H1 107.0 . . ?
C1 C15 H15 107.1 . . ?
C22 C15 C1 109.3(3) . . ?
C22 C15 H15 107.1 . . ?
C16 C15 C1 115.8(5) . . ?
C16 C15 H15 107.1 . . ?
C16 C15 C22 110.0(5) . . ?
C25 C26 H26 121.3 . . ?
C25 C26 C27 117.3(9) . . ?
C27 C26 H26 121.3 . . ?
C26 C25 H25 117.8 . . ?
C26 C25 C24 124.5(9) . . ?
C24 C25 H25 117.8 . . ?
C26 C27 H27 120.0 . . ?
C22 C27 C26 120.0(9) . . ?
C22 C27 H27 120.0 . . ?
C25 C24 H24 121.8 . . ?
C25 C24 C23 116.4(10) . . ?
C23 C24 H24 121.8 . . ?
C27 C22 C15 119.3(7) . . ?
C23 C22 C15 121.6(6) . . ?
C23 C22 C27 119.0(7) . . ?
C24 C23 H23 118.7 . . ?
C22 C23 C24 122.6(8) . . ?
C22 C23 H23 118.7 . . ?
C17 C16 C15 122.6(7) . . ?
C17 C16 C21 118.6(8) . . ?
C21 C16 C15 118.5(7) . . ?
C16 C17 H17 120.4 . . ?
C18 C17 C16 119.3(9) . . ?
C18 C17 H17 120.4 . . ?
C16 C21 H21 118.9 . . ?
C20 C21 C16 122.2(9) . . ?
C20 C21 H21 118.9 . . ?
C17 C18 H18 119.9 . . ?
C19 C18 C17 120.2(9) . . ?
C19 C18 H18 119.9 . . ?
C21 C20 H20 121.2 . . ?
C21 C20 C19 117.7(11) . . ?
C19 C20 H20 121.2 . . ?
C18 C19 C20 121.8(11) . . ?
C18 C19 H19 119.1 . . ?
C20 C19 H19 119.1 . . ?

loop_
_geom_bond_atom_site_label_1
_geom_bond_atom_site_label_2
_geom_bond_distance
_geom_bond_site_symmetry_2
_geom_bond_publ_flag
C4 H4 0.9500 . ?
C4 C5 1.408(10) . ?
C4 C3 1.378(10) . ?
C5 H5 0.9500 . ?
C5 C6 1.379(11) . ?
C3 H3 0.9500 . ?
C3 C2 1.376(9) . ?
C13 H13 0.9500 . ?
C13 C14 1.389(11) . ?
C13 C12 1.368(11) . ?
C14 H14 0.9500 . ?
C14 C8 1.383(10) . ?
C8 C10 1.378(8) . ?
C8 C1 1.523(7) . ?
C12 H12 0.9500 . ?
C12 C11 1.387(11) . ?
C2 C7 1.391(7) . ?
C2 C1 1.534(7) . ?
C6 H6 0.9500 . ?
C6 C7 1.368(9) . ?
C11 H11 0.9500 . ?
C11 C10 1.386(8) . ?
C7 H7 0.9500 . ?
C10 H10 0.9500 . ?
C1 H1 1.0000 . ?
C1 C15 1.540(4) . ?
C15 H15 1.0000 . ?
C15 C22 1.532(7) . ?
C15 C16 1.532(7) . ?
C26 H26 0.9500 . ?
C26 C25 1.369(11) . ?
C26 C27 1.415(8) . ?
C25 H25 0.9500 . ?
C25 C24 1.369(10) . ?
C27 H27 0.9500 . ?
C27 C22 1.386(9) . ?
C24 H24 0.9500 . ?
C24 C23 1.386(8) . ?
C22 C23 1.376(7) . ?
C23 H23 0.9500 . ?
C16 C17 1.388(10) . ?
C16 C21 1.396(8) . ?
C17 H17 0.9500 . ?
C17 C18 1.385(9) . ?
C21 H21 0.9500 . ?
C21 C20 1.360(8) . ?
C18 H18 0.9500 . ?
C18 C19 1.361(10) . ?
C20 H20 0.9500 . ?
C20 C19 1.386(11) . ?
C19 H19 0.9500 . ?

loop_
_geom_torsion_atom_site_label_1
_geom_torsion_atom_site_label_2
_geom_torsion_atom_site_label_3
_geom_torsion_atom_site_label_4
_geom_torsion
_geom_torsion_site_symmetry_1
_geom_torsion_site_symmetry_2
_geom_torsion_site_symmetry_3
_geom_torsion_site_symmetry_4
_geom_torsion_publ_flag
C4 C5 C6 C7 -1(3) . . . . ?
C4 C3 C2 C7 -3.1(19) . . . . ?
C4 C3 C2 C1 -179.1(11) . . . . ?
C5 C4 C3 C2 2(2) . . . . ?
C5 C6 C7 C2 -1(3) . . . . ?
C3 C4 C5 C6 1(2) . . . . ?
C3 C2 C7 C6 2.6(19) . . . . ?
C3 C2 C1 C8 98.4(11) . . . . ?
C3 C2 C1 C15 -26.6(11) . . . . ?
C13 C14 C8 C10 6(4) . . . . ?
C13 C14 C8 C1 -177(2) . . . . ?
C13 C12 C11 C10 1(3) . . . . ?
C14 C13 C12 C11 -1(3) . . . . ?
C14 C8 C10 C11 -7(2) . . . . ?
C14 C8 C1 C2 122.1(18) . . . . ?
C14 C8 C1 C15 -109.0(18) . . . . ?
C8 C1 C15 C22 63.7(6) . . . . ?
C8 C1 C15 C16 -171.4(7) . . . . ?
C12 C13 C14 C8 -3(4) . . . . ?
C12 C11 C10 C8 3(2) . . . . ?
C2 C1 C15 C22 -172.0(6) . . . . ?
C2 C1 C15 C16 -47.1(5) . . . . ?
C7 C2 C1 C8 -77.5(8) . . . . ?
C7 C2 C1 C15 157.5(6) . . . . ?
C10 C8 C1 C2 -61.2(9) . . . . ?
C10 C8 C1 C15 67.6(9) . . . . ?
C1 C8 C10 C11 176.7(11) . . . . ?
C1 C2 C7 C6 178.8(14) . . . . ?
C1 C15 C22 C27 -107.1(8) . . . . ?
C1 C15 C22 C23 71.8(7) . . . . ?
C1 C15 C16 C17 -29.7(17) . . . . ?
C1 C15 C16 C21 157.0(7) . . . . ?
C15 C22 C23 C24 178.2(13) . . . . ?
C15 C16 C17 C18 -179.1(17) . . . . ?
C15 C16 C21 C20 -179.9(11) . . . . ?
C26 C25 C24 C23 0(3) . . . . ?
C26 C27 C22 C15 -177.0(9) . . . . ?
C26 C27 C22 C23 4.0(16) . . . . ?
C25 C26 C27 C22 -3.2(19) . . . . ?
C25 C24 C23 C22 1(2) . . . . ?
C27 C26 C25 C24 1(2) . . . . ?
C27 C22 C23 C24 -2.8(16) . . . . ?
C22 C15 C16 C17 94.8(16) . . . . ?
C22 C15 C16 C21 -78.5(9) . . . . ?
C16 C15 C22 C27 124.7(9) . . . . ?
C16 C15 C22 C23 -56.4(8) . . . . ?
C16 C17 C18 C19 2(4) . . . . ?
C16 C21 C20 C19 -4(2) . . . . ?
C17 C16 C21 C20 7(2) . . . . ?
C17 C18 C19 C20 1(4) . . . . ?
C21 C16 C17 C18 -6(3) . . . . ?
C21 C20 C19 C18 0(3) . . . . ?
